data_7020489
loop_
_publ_author_name
'Sun, Libo'
'Li, Yi'
'Liang, Zhiqiang'
'Yu, Jihong'
'Xu, Ruren'

_publ_section_title
;
 Structures and properties of lanthanide metal-organic frameworks based on
 a 1,2,3-triazole-containing tetracarboxylate ligand.
;
_journal_issue 41
_journal_name_full 'Dalton transactions (Cambridge, England : 2003)'
_journal_page_first 12790
_journal_page_last 12796
_journal_paper_doi 10.1039/c2dt31717f
_journal_volume 41
_journal_year 2012
_chemical_formula_sum 'C18 H21 La N3 O14.48'
_chemical_formula_weight 650.05
_chemical_name_systematic
;
?
;
_space_group_IT_number 14
_symmetry_cell_setting monoclinic
_symmetry_space_group_name_Hall '-P 2ybc'
_symmetry_space_group_name_H-M 'P 1 21/c 1'
_atom_sites_solution_hydrogens geom
_atom_sites_solution_primary direct
_atom_sites_solution_secondary difmap
_audit_creation_method SHELXL-97
_cell_angle_alpha 90.00
_cell_angle_beta 112.06(3)
_cell_angle_gamma 90.00
_cell_formula_units_Z 4
_cell_length_a 10.779(2)
_cell_length_b 21.445(4)
_cell_length_c 10.395(2)
_cell_measurement_temperature 293(2)
_cell_volume 2227.0(9)
_computing_structure_refinement 'SHELXL-97 (Sheldrick, 1997)'
_computing_structure_solution 'SHELXS-97 (Sheldrick, 1990)'
_diffrn_ambient_temperature 293(2)
_diffrn_measured_fraction_theta_full 0.994
_diffrn_measured_fraction_theta_max 0.994
_diffrn_radiation_monochromator graphite
_diffrn_radiation_source 'fine-focus sealed tube'
_diffrn_radiation_type MoK\a
_diffrn_radiation_wavelength 0.71073
_diffrn_reflns_av_R_equivalents 0.0469
_diffrn_reflns_av_sigmaI/netI 0.0460
_diffrn_reflns_limit_h_max 13
_diffrn_reflns_limit_h_min -13
_diffrn_reflns_limit_k_max 27
_diffrn_reflns_limit_k_min -27
_diffrn_reflns_limit_l_max 12
_diffrn_reflns_limit_l_min -13
_diffrn_reflns_number 20800
_diffrn_reflns_theta_full 27.47
_diffrn_reflns_theta_max 27.47
_diffrn_reflns_theta_min 3.00
_exptl_absorpt_coefficient_mu 2.003
_exptl_absorpt_correction_T_max 1.000
_exptl_absorpt_correction_T_min 0.315
_exptl_absorpt_correction_type empirical
_exptl_absorpt_process_details Process-auto
_exptl_crystal_colour colourless
_exptl_crystal_density_diffrn 1.939
_exptl_crystal_density_method 'not measured'
_exptl_crystal_description block
_exptl_crystal_F_000 1292
_exptl_crystal_size_max 0.236
_exptl_crystal_size_mid 0.180
_exptl_crystal_size_min 0.158
_refine_diff_density_max 0.824
_refine_diff_density_min -0.644
_refine_diff_density_rms 0.107
_refine_ls_extinction_method none
_refine_ls_goodness_of_fit_ref 1.004
_refine_ls_hydrogen_treatment constr
_refine_ls_matrix_type full
_refine_ls_number_parameters 331
_refine_ls_number_reflns 5068
_refine_ls_number_restraints 0
_refine_ls_restrained_S_all 1.004
_refine_ls_R_factor_all 0.0411
_refine_ls_R_factor_gt 0.0312
_refine_ls_shift/su_max 0.001
_refine_ls_shift/su_mean 0.000
_refine_ls_structure_factor_coef Fsqd
_refine_ls_weighting_details 'calc w=1/[\s^2^(Fo^2^)+(0.0389P)^2^+2.2573P] where P=(Fo^2^+2Fc^2^)/3'
_refine_ls_weighting_scheme calc
_refine_ls_wR_factor_gt 0.0731
_refine_ls_wR_factor_ref 0.0773
_reflns_number_gt 4177
_reflns_number_total 5068
_reflns_threshold_expression >2sigma(I)
_cod_data_source_file c2dt31717f.txt
_cod_data_source_block la
_cod_depositor_comments
;
The following automatic conversions were performed:

'_symmetry_cell_setting' value 'Monoclinic' changed to 'monoclinic'
according to /home/saulius/struct/CIF-dictionaries/cif_core.dic
dictionary named 'cif_core.dic' version 2.4.2 from 2011-04-26.

Automatic conversion script
Id: cif_fix_values 1891 2012-01-12 08:04:46Z andrius 
;
_cod_original_cell_volume 2227.0(8)
_cod_original_sg_symbol_H-M P2(1)/c
_cod_database_code 7020489

loop_
_symmetry_equiv_pos_as_xyz
'x, y, z'
'-x, y+1/2, -z+1/2'
'-x, -y, -z'
'x, -y-1/2, z-1/2'

loop_
_atom_site_label
_atom_site_type_symbol
_atom_site_fract_x
_atom_site_fract_y
_atom_site_fract_z
_atom_site_U_iso_or_equiv
_atom_site_adp_type
_atom_site_occupancy
_atom_site_symmetry_multiplicity
_atom_site_calc_flag
_atom_site_refinement_flags
La1 La 0.240573(18) 0.472202(8) 0.233056(17) 0.01981(7) Uani 1 1 d .
O12 O 0.2765(3) 0.36989(12) -0.0851(2) 0.0373(7) Uani 1 1 d .
O4 O 0.3990(2) 0.42324(11) 0.4761(2) 0.0293(6) Uani 1 1 d .
O5 O -0.1614(3) 0.79703(11) -0.2100(2) 0.0353(7) Uani 1 1 d .
H20 H -0.1951 0.8265 -0.2711 0.042 Uiso 1 1 d R
O7 O 0.3230(3) 0.56300(12) 0.4214(3) 0.0353(6) Uani 1 1 d .
O1 O 0.0845(3) 0.56172(12) 0.1575(3) 0.0399(7) Uani 1 1 d .
O3 O 0.2403(2) 0.36208(11) 0.3377(2) 0.0319(6) Uani 1 1 d .
N3 N 0.2371(3) 0.77331(14) 0.3778(3) 0.0278(7) Uani 1 1 d .
O6 O -0.0905(3) 0.87638(12) -0.0623(3) 0.0416(7) Uani 1 1 d .
O10 O 0.3648(3) 0.40033(11) 0.1344(2) 0.0338(6) Uani 1 1 d .
N1 N 0.2750(3) 0.83375(14) 0.3979(3) 0.0350(8) Uani 1 1 d .
C1 C 0.3387(3) 0.37055(15) 0.4471(3) 0.0217(7) Uani 1 1 d .
C9 C 0.1413(3) 0.75100(15) 0.2455(3) 0.0219(7) Uani 1 1 d .
O9 O 0.4841(3) 0.50915(14) 0.2828(3) 0.0400(7) Uani 1 1 d .
C8 C 0.1277(3) 0.68780(15) 0.2164(3) 0.0222(7) Uani 1 1 d .
H8 H 0.1784 0.6592 0.2825 0.080 Uiso 1 1 calc R
C2 C 0.0214(3) 0.59754(15) 0.0599(3) 0.0241(7) Uani 1 1 d .
C4 C 0.0384(3) 0.66689(15) 0.0884(3) 0.0203(7) Uani 1 1 d .
O8 O 0.0865(3) 0.47018(14) 0.3677(3) 0.0470(8) Uani 1 1 d .
O2 O 0.0536(3) 0.41962(12) 0.0584(3) 0.0392(7) Uani 1 1 d .
C6 C -0.0197(3) 0.77309(15) 0.0176(3) 0.0214(7) Uani 1 1 d .
C14 C 0.3834(3) 0.78407(14) 0.5880(3) 0.0158(6) Uani 1 1 d .
C15 C 0.4764(3) 0.77507(15) 0.7291(3) 0.0211(7) Uani 1 1 d .
C16 C 0.5186(3) 0.82622(15) 0.8177(3) 0.0220(7) Uani 1 1 d .
H16 H 0.4866 0.8660 0.7870 0.080 Uiso 1 1 calc R
C3 C -0.0942(3) 0.82109(16) -0.0888(3) 0.0239(7) Uani 1 1 d .
C7 C 0.0655(3) 0.79414(15) 0.1468(3) 0.0234(7) Uani 1 1 d .
H7 H 0.0720 0.8365 0.1674 0.080 Uiso 1 1 calc R
C21 C 0.3381(3) 0.35908(15) 0.0412(3) 0.0229(7) Uani 1 1 d .
C5 C -0.0341(3) 0.70966(15) -0.0132(3) 0.0219(7) Uani 1 1 d .
H5 H -0.0912 0.6960 -0.1002 0.080 Uiso 1 1 calc R
O11 O 0.2515(5) 0.52470(17) 0.0106(4) 0.0736(12) Uani 1 1 d .
C13 C 0.3053(3) 0.74098(15) 0.4963(3) 0.0230(7) Uani 1 1 d .
H13 H 0.2999 0.6985 0.5116 0.080 Uiso 1 1 calc R
C18 C 0.3907(3) 0.31687(15) 0.5471(3) 0.0194(6) Uani 1 1 d .
N2 N 0.3625(3) 0.84050(14) 0.5258(3) 0.0355(8) Uani 1 1 d .
C17 C 0.5236(3) 0.71573(15) 0.7747(3) 0.0216(7) Uani 1 1 d .
H17 H 0.4959 0.6821 0.7142 0.080 Uiso 1 1 calc R
C19 C 0.3448(3) 0.25712(15) 0.5007(3) 0.0209(7) Uani 1 1 d .
H19 H 0.2851 0.2513 0.4098 0.080 Uiso 1 1 calc R
C22 C 0.3872(3) 0.29378(15) 0.0886(3) 0.0200(6) Uani 1 1 d .
O1W O 0.8380(4) 0.52203(16) 0.2693(4) 0.0585(9) Uani 1 1 d .
O2W O 0.2973(4) 0.5781(2) 0.6826(4) 0.0754(11) Uani 1 1 d .
O3W O 0.5000 0.5000 0.0000 0.207(6) Uani 0.97 2 d SP

loop_
_atom_site_aniso_label
_atom_site_aniso_U_11
_atom_site_aniso_U_22
_atom_site_aniso_U_33
_atom_site_aniso_U_23
_atom_site_aniso_U_13
_atom_site_aniso_U_12
La1 0.02566(10) 0.01168(10) 0.01331(10) 0.00040(6) -0.00272(7) 0.00021(7)
O12 0.0542(17) 0.0203(13) 0.0211(12) -0.0013(10) -0.0046(12) 0.0027(12)
O4 0.0344(13) 0.0174(12) 0.0207(11) 0.0038(9) -0.0073(10) -0.0047(10)
O5 0.0523(16) 0.0192(13) 0.0165(11) 0.0018(9) -0.0074(11) 0.0029(11)
O7 0.0368(14) 0.0286(15) 0.0296(13) -0.0042(11) -0.0001(12) -0.0018(11)
O1 0.0495(16) 0.0166(13) 0.0295(14) 0.0004(10) -0.0127(13) 0.0055(11)
O3 0.0364(13) 0.0206(13) 0.0209(12) 0.0060(9) -0.0094(11) -0.0041(10)
N3 0.0332(15) 0.0224(15) 0.0205(14) -0.0030(11) 0.0017(13) -0.0007(12)
O6 0.0652(19) 0.0191(14) 0.0238(13) -0.0005(10) -0.0022(13) 0.0055(12)
O10 0.0473(15) 0.0188(13) 0.0240(12) -0.0088(10) 0.0006(12) 0.0045(11)
N1 0.052(2) 0.0176(15) 0.0228(15) -0.0005(11) -0.0003(14) -0.0036(14)
C1 0.0259(16) 0.0178(16) 0.0173(15) 0.0038(12) 0.0034(13) 0.0001(13)
C9 0.0232(15) 0.0192(16) 0.0151(15) -0.0023(12) -0.0020(13) -0.0015(12)
O9 0.0418(15) 0.0390(17) 0.0346(15) -0.0123(12) 0.0093(13) -0.0122(13)
C8 0.0232(15) 0.0185(16) 0.0166(15) 0.0003(12) -0.0019(13) 0.0022(12)
C2 0.0225(15) 0.0171(17) 0.0228(16) -0.0020(12) -0.0028(14) 0.0025(12)
C4 0.0222(15) 0.0153(16) 0.0172(15) -0.0010(11) 0.0002(13) 0.0009(12)
O8 0.0549(18) 0.0422(18) 0.0512(18) 0.0172(14) 0.0281(16) 0.0087(14)
O2 0.0453(15) 0.0195(13) 0.0286(13) -0.0042(10) -0.0140(12) -0.0012(11)
C6 0.0252(16) 0.0167(16) 0.0162(15) -0.0002(12) 0.0009(13) 0.0022(13)
C14 0.0199(14) 0.0123(14) 0.0112(13) -0.0021(10) 0.0013(12) 0.0005(11)
C15 0.0220(15) 0.0216(17) 0.0136(15) -0.0028(12) -0.0004(13) 0.0000(13)
C16 0.0245(15) 0.0180(16) 0.0170(15) -0.0031(12) 0.0006(13) 0.0006(12)
C3 0.0275(16) 0.0200(17) 0.0183(15) 0.0004(12) 0.0016(14) -0.0010(13)
C7 0.0296(17) 0.0154(16) 0.0176(15) -0.0006(12) 0.0002(14) 0.0003(13)
C21 0.0250(16) 0.0166(16) 0.0216(16) -0.0014(12) 0.0023(14) 0.0006(12)
C5 0.0231(15) 0.0201(17) 0.0159(15) -0.0014(12) -0.0001(13) 0.0007(12)
O11 0.125(4) 0.058(2) 0.046(2) 0.0228(16) 0.042(2) 0.021(2)
C13 0.0257(16) 0.0169(16) 0.0189(15) -0.0010(12) -0.0003(13) 0.0008(13)
C18 0.0209(15) 0.0166(16) 0.0153(14) 0.0035(11) 0.0008(13) 0.0004(12)
N2 0.0513(19) 0.0213(16) 0.0187(14) -0.0002(11) -0.0043(14) -0.0042(14)
C17 0.0233(16) 0.0176(16) 0.0189(16) -0.0063(12) 0.0021(13) -0.0009(12)
C19 0.0234(15) 0.0176(16) 0.0146(14) 0.0020(12) -0.0009(13) -0.0005(12)
C22 0.0220(15) 0.0161(16) 0.0184(15) -0.0020(12) 0.0037(13) 0.0001(12)
O1W 0.062(2) 0.054(2) 0.050(2) -0.0060(15) 0.0101(17) -0.0041(16)
O2W 0.093(3) 0.073(3) 0.076(3) -0.017(2) 0.051(2) 0.006(2)
O3W 0.101(7) 0.383(18) 0.158(9) 0.132(11) 0.073(7) -0.009(9)

loop_
_atom_type_symbol
_atom_type_description
_atom_type_scat_dispersion_real
_atom_type_scat_dispersion_imag
_atom_type_scat_source
C C 0.0033 0.0016 'International Tables Vol C Tables 4.2.6.8 and 6.1.1.4'
H H 0.0000 0.0000 'International Tables Vol C Tables 4.2.6.8 and 6.1.1.4'
N N 0.0061 0.0033 'International Tables Vol C Tables 4.2.6.8 and 6.1.1.4'
O O 0.0106 0.0060 'International Tables Vol C Tables 4.2.6.8 and 6.1.1.4'
La La -0.2871 2.4523 'International Tables Vol C Tables 4.2.6.8 and 6.1.1.4'

loop_
_geom_angle_atom_site_label_1
_geom_angle_atom_site_label_2
_geom_angle_atom_site_label_3
_geom_angle
_geom_angle_site_symmetry_1
_geom_angle_site_symmetry_3
O2 La1 O1 81.29(9) . .
O2 La1 O10 80.15(9) . .
O1 La1 O10 138.75(9) . .
O2 La1 O8 82.71(11) . .
O1 La1 O8 71.45(10) . .
O10 La1 O8 140.94(9) . .
O2 La1 O3 76.10(8) . .
O1 La1 O3 136.81(10) . .
O10 La1 O3 72.34(9) . .
O8 La1 O3 69.57(9) . .
O2 La1 O9 141.57(10) . .
O1 La1 O9 109.95(10) . .
O10 La1 O9 67.26(9) . .
O8 La1 O9 135.62(10) . .
O3 La1 O9 110.67(9) . .
O2 La1 O11 80.72(13) . .
O1 La1 O11 68.68(12) . .
O10 La1 O11 72.16(11) . .
O8 La1 O11 138.58(12) . .
O3 La1 O11 140.23(10) . .
O9 La1 O11 70.58(13) . .
O2 La1 O7 147.51(9) . .
O1 La1 O7 70.51(8) . .
O10 La1 O7 132.01(8) . .
O8 La1 O7 73.42(10) . .
O3 La1 O7 114.12(8) . .
O9 La1 O7 66.31(9) . .
O11 La1 O7 102.81(11) . .
O2 La1 O4 125.49(8) . .
O1 La1 O4 136.05(9) . .
O10 La1 O4 83.98(8) . .
O8 La1 O4 77.93(9) . .
O3 La1 O4 49.41(7) . .
O9 La1 O4 72.14(9) . .
O11 La1 O4 141.21(12) . .
O7 La1 O4 71.02(8) . .
O2 La1 C1 100.33(9) . .
O1 La1 C1 143.52(10) . .
O10 La1 C1 76.29(9) . .
O8 La1 C1 72.64(9) . .
O3 La1 C1 24.23(8) . .
O9 La1 C1 91.46(10) . .
O11 La1 C1 147.79(11) . .
O7 La1 C1 93.35(9) . .
O4 La1 C1 25.19(8) . .
C1 O4 La1 92.09(17) . .
C3 O5 H20 110.3 . .
C2 O1 La1 146.2(3) . .
C1 O3 La1 96.6(2) . .
N1 N3 C13 108.6(3) . .
N1 N3 C9 121.8(3) . .
C13 N3 C9 129.6(3) . .
C21 O10 La1 138.0(2) . .
N2 N1 N3 108.8(3) . .
O3 C1 O4 121.8(3) . .
O3 C1 C18 119.1(3) . .
O4 C1 C18 119.0(3) . .
O3 C1 La1 59.14(16) . .
O4 C1 La1 62.72(16) . .
C18 C1 La1 175.9(2) . .
C8 C9 C7 120.2(3) . .
C8 C9 N3 120.5(3) . .
C7 C9 N3 119.2(3) . .
C9 C8 C4 120.2(3) . .
C9 C8 H8 119.9 . .
C4 C8 H8 119.9 . .
O2 C2 O1 124.9(3) 3_565 .
O2 C2 C4 118.0(3) 3_565 .
O1 C2 C4 117.1(3) . .
C8 C4 C5 120.1(3) . .
C8 C4 C2 119.5(3) . .
C5 C4 C2 120.4(3) . .
C2 O2 La1 157.6(3) 3_565 .
C7 C6 C5 121.1(3) . .
C7 C6 C3 117.8(3) . .
C5 C6 C3 121.2(3) . .
N2 C14 C13 108.9(3) . .
N2 C14 C15 122.2(3) . .
C13 C14 C15 128.9(3) . .
C17 C15 C16 120.6(3) . .
C17 C15 C14 119.7(3) . .
C16 C15 C14 119.7(3) . .
C18 C16 C15 119.0(3) 2_656 .
C18 C16 H16 120.5 2_656 .
C15 C16 H16 120.5 . .
O6 C3 O5 124.4(3) . .
O6 C3 C6 122.6(3) . .
O5 C3 C6 113.0(3) . .
C6 C7 C9 119.2(3) . .
C6 C7 H7 120.4 . .
C9 C7 H7 120.4 . .
O12 C21 O10 123.6(3) . .
O12 C21 C22 119.8(3) . .
O10 C21 C22 116.6(3) . .
C6 C5 C4 119.1(3) . .
C6 C5 H5 120.5 . .
C4 C5 H5 120.5 . .
N3 C13 C14 105.5(3) . .
N3 C13 H13 127.2 . .
C14 C13 H13 127.2 . .
C16 C18 C19 120.4(3) 2_646 .
C16 C18 C1 121.5(3) 2_646 .
C19 C18 C1 118.1(3) . .
N1 N2 C14 108.2(3) . .
C15 C17 C22 120.3(3) . 3_666
C15 C17 H17 119.8 . .
C22 C17 H17 119.8 3_666 .
C22 C19 C18 120.6(3) 4_566 .
C22 C19 H19 119.7 4_566 .
C18 C19 H19 119.7 . .
C19 C22 C17 119.0(3) 4_565 3_666
C19 C22 C21 121.7(3) 4_565 .
C17 C22 C21 119.3(3) 3_666 .

loop_
_geom_bond_atom_site_label_1
_geom_bond_atom_site_label_2
_geom_bond_distance
_geom_bond_site_symmetry_2
La1 O2 2.425(2) .
La1 O1 2.478(3) .
La1 O10 2.501(3) .
La1 O8 2.543(3) .
La1 O3 2.600(2) .
La1 O9 2.601(3) .
La1 O11 2.614(3) .
La1 O7 2.666(3) .
La1 O4 2.676(2) .
La1 C1 3.009(3) .
O12 C21 1.250(4) .
O4 C1 1.282(4) .
O5 C3 1.301(4) .
O5 H20 0.8726 .
O1 C2 1.250(4) .
O3 C1 1.243(4) .
N3 N1 1.351(4) .
N3 C13 1.363(4) .
N3 C9 1.456(4) .
O6 C3 1.215(4) .
O10 C21 1.263(4) .
N1 N2 1.317(4) .
C1 C18 1.511(4) .
C9 C8 1.385(5) .
C9 C7 1.395(4) .
C8 C4 1.391(4) .
C8 H8 0.9300 .
C2 O2 1.247(4) 3_565
C2 C4 1.514(4) .
C4 C5 1.395(4) .
O2 C2 1.247(4) 3_565
C6 C7 1.388(4) .
C6 C5 1.393(4) .
C6 C3 1.503(4) .
C14 N2 1.350(4) .
C14 C13 1.367(4) .
C14 C15 1.445(4) .
C15 C17 1.386(4) .
C15 C16 1.395(4) .
C16 C18 1.392(4) 2_656
C16 H16 0.9300 .
C7 H7 0.9300 .
C21 C22 1.513(4) .
C5 H5 0.9300 .
C13 H13 0.9300 .
C18 C16 1.392(4) 2_646
C18 C19 1.393(4) .
C17 C22 1.400(4) 3_666
C17 H17 0.9300 .
C19 C22 1.386(4) 4_566
C19 H19 0.9300 .
C22 C19 1.386(4) 4_565
C22 C17 1.400(4) 3_666

loop_
_geom_hbond_atom_site_label_D
_geom_hbond_atom_site_label_H
_geom_hbond_atom_site_label_A
_geom_hbond_distance_DH
_geom_hbond_distance_HA
_geom_hbond_distance_DA
_geom_hbond_angle_DHA
_geom_hbond_site_symmetry_A
O5 H20 O12 0.87 1.70 2.556(3) 166.8 2_554
